data_2021844
loop_
_publ_author_name
'Jin, Guo-Xia'
'You, Tian-Chao'
'Ma, Jian-Ping'

_publ_section_title
;
 Three Ag^I^, Cu^I^ and Cd^II^ coordination polymers based on the new
 asymmetrical ligand
 2-{4-[(1<i>H</i>-imidazol-1-yl)methyl]phenyl}-5-(pyridin-4-yl)-1,3,4-oxadiazole:
 syntheses, characterization and emission properties
;
_journal_coeditor_code YP3198
_journal_issue 12
_journal_name_full 'Acta Crystallographica Section C'
_journal_page_first
;
;
_journal_paper_doi 10.1107/S2053229619015663
_journal_volume 75
_journal_year 2019
_chemical_absolute_configuration ad
_chemical_formula_iupac '[Ag (C17 H13 N5 O1)] P F6'
_chemical_formula_moiety 'C17 H13 Ag N5 O +, F6 P -'
_chemical_formula_sum 'C17 H13 Ag F6 N5 O P'
_chemical_formula_weight 556.16
_chemical_name_systematic
'<i>catena</i>-Poly[[silver(I)-\m-2-{4-[(1<i>H</i>-imidazol-1-yl)methyl]phenyl}-5-(pyridin-4-yl)-1,3,4-oxadiazole] hexafluoridophosphate]'
_space_group_crystal_system monoclinic
_space_group_IT_number 4
_space_group_name_Hall 'P 2yb'
_space_group_name_H-M_alt 'P 1 21 1'
_atom_sites_solution_hydrogens geom
_atom_sites_solution_primary direct
_atom_sites_solution_secondary difmap
_cell_angle_alpha 90.00
_cell_angle_beta 92.875(6)
_cell_angle_gamma 90.00
_cell_formula_units_Z 2
_cell_length_a 5.1714(3)
_cell_length_b 22.8649(14)
_cell_length_c 8.0202(5)
_cell_measurement_reflns_used 1418
_cell_measurement_temperature 150.01(10)
_cell_measurement_theta_max 69.8990
_cell_measurement_theta_min 10.3500
_cell_volume 947.14(10)
_computing_cell_refinement
;
CrysAlis PRO (Rigaku OD, 2015)
;
_computing_data_collection
;
CrysAlis PRO (Rigaku OD, 2015)
;
_computing_data_reduction
;
CrysAlis PRO (Rigaku OD, 2015)
;
_computing_molecular_graphics
;
<i>OLEX2</i> (Dolomanov <i>et al.</i>,  2009)
;
_computing_publication_material
;
<i>OLEX2</i> (Dolomanov <i>et al.</i>,  2009)
;
_computing_structure_refinement
;
SHELXL2014 (Sheldrick, 2015)
;
_computing_structure_solution
;
SHELXS97 (Sheldrick, 2008)
;
_diffrn_ambient_temperature 150.01(10)
_diffrn_detector 'CCD plate'
_diffrn_detector_area_resol_mean 16.0793
_diffrn_measured_fraction_theta_full 0.9983
_diffrn_measured_fraction_theta_max 0.6500
_diffrn_measurement_device 'four-circle diffractometer'
_diffrn_measurement_device_type 'Rigaku SuperNova Dual Source diffractometer with an Eos detector'
_diffrn_measurement_method '\w scans'
_diffrn_radiation_monochromator mirror
_diffrn_radiation_probe x-ray
_diffrn_radiation_type 'Cu K\a'
_diffrn_radiation_wavelength 1.54184
_diffrn_reflns_av_R_equivalents 0.0409
_diffrn_reflns_av_unetI/netI 0.0577
_diffrn_reflns_limit_h_max 6
_diffrn_reflns_limit_h_min -2
_diffrn_reflns_limit_k_max 27
_diffrn_reflns_limit_k_min -20
_diffrn_reflns_limit_l_max 9
_diffrn_reflns_limit_l_min -9
_diffrn_reflns_number 3357
_diffrn_reflns_theta_full 71.07
_diffrn_reflns_theta_max 71.07
_diffrn_reflns_theta_min 3.87
_diffrn_source 'micro-focus sealed X-ray tube'
_exptl_absorpt_coefficient_mu 10.088
_exptl_absorpt_correction_T_max 1.00000
_exptl_absorpt_correction_T_min 0.79322
_exptl_absorpt_correction_type multi-scan
_exptl_absorpt_process_details
;
(CrysAlis PRO; Rigaku OD, 2015)
;
_exptl_crystal_colour 'clear light colourless'
_exptl_crystal_density_diffrn 1.950
_exptl_crystal_density_method 'not measured'
_exptl_crystal_description plate
_exptl_crystal_F_000 548
_exptl_crystal_size_max 0.27
_exptl_crystal_size_mid 0.14
_exptl_crystal_size_min 0.02
_refine_diff_density_max 2.339
_refine_diff_density_min -0.988
_refine_ls_abs_structure_details
;
Flack (1983)
;
_refine_ls_abs_structure_Flack -0.016(13)
_refine_ls_extinction_method none
_refine_ls_goodness_of_fit_ref 1.030
_refine_ls_hydrogen_treatment mixed
_refine_ls_matrix_type full
_refine_ls_number_parameters 280
_refine_ls_number_reflns 2390
_refine_ls_number_restraints 1
_refine_ls_restrained_S_all 1.030
_refine_ls_R_factor_all 0.0571
_refine_ls_R_factor_gt 0.0511
_refine_ls_shift/su_max 0.000
_refine_ls_shift/su_mean 0.000
_refine_ls_structure_factor_coef Fsqd
_refine_ls_weighting_details 'calc w=1/[\s^2^(Fo^2^)+(0.0923P)^2^+0.0000P] where P=(Fo^2^+2Fc^2^)/3'
_refine_ls_weighting_scheme calc
_refine_ls_wR_factor_gt 0.1289
_refine_ls_wR_factor_ref 0.1349
_reflns_number_gt 2183
_reflns_number_total 2390
_reflns_threshold_expression >2sigma(I)
_cod_data_source_file yp3198sup1.cif
_cod_data_source_block 1
_cod_original_sg_symbol_H-M 'P 21'
_cod_database_code 2021844

loop_
_space_group_symop_id
_space_group_symop_operation_xyz
1 'x, y, z'
2 '-x, y+1/2, -z'

loop_
_atom_site_type_symbol
_atom_site_label
_atom_site_fract_x
_atom_site_fract_y
_atom_site_fract_z
_atom_site_U_iso_or_equiv
_atom_site_adp_type
_atom_site_calc_flag
_atom_site_refinement_flags
_atom_site_occupancy
_atom_site_symmetry_multiplicity
C C17 1.2663(18) 1.0326(4) 0.0865(11) 0.0244(19) Uani d . 1 1
H H17 1.4028 1.0161 0.0318 0.029 Uiso calc R 1 1
C C16 1.0951(19) 1.0735(4) 0.0265(12) 0.026(2) Uani d . 1 1
H H16 1.0941 1.0900 -0.0795 0.032 Uiso calc R 1 1
N N4 0.9259(14) 1.0863(3) 0.1447(10) 0.0213(16) Uani d . 1 1
C C15 0.998(2) 1.0538(5) 0.2757(14) 0.025(2) Uani d . 1 1
H H15 0.9175 1.0545 0.3768 0.030 Uiso calc R 1 1
N N5 1.1937(13) 1.0210(3) 0.2459(9) 0.0211(15) Uani d . 1 1
Ag Ag1 -0.60580(10) 0.64592(3) 0.87628(7) 0.0276(2) Uani d . 1 1
P P1 0.3755(4) 0.6448(3) 0.3708(2) 0.0264(5) Uani d . 1 1
N N1 -0.3054(14) 0.7104(4) 0.8853(10) 0.0243(16) Uani d . 1 1
F F2 0.2244(13) 0.6721(3) 0.2109(8) 0.0456(16) Uani d . 1 1
O O1 0.4412(11) 0.8443(3) 0.7663(8) 0.0228(13) Uani d . 1 1
N N2 0.3712(17) 0.8716(4) 1.0241(12) 0.028(2) Uani d . 1 1
N N3 0.5732(16) 0.9052(4) 0.9659(11) 0.0263(19) Uani d . 1 1
F F6 0.1588(16) 0.6666(4) 0.4874(10) 0.076(3) Uani d . 1 1
C C3 0.0951(16) 0.7928(4) 0.8984(12) 0.0221(18) Uani d . 1 1
C C9 0.9622(18) 0.9542(5) 0.7500(13) 0.028(2) Uani d . 1 1
H H9 0.9595 0.9690 0.8579 0.034 Uiso calc R 1 1
C C13 0.8001(18) 0.8867(4) 0.5381(12) 0.0249(19) Uani d . 1 1
H H13 0.6883 0.8568 0.5033 0.030 Uiso calc R 1 1
C C7 0.6054(17) 0.8878(4) 0.8154(11) 0.0222(18) Uani d . 1 1
C C11 1.1488(17) 0.9538(5) 0.4831(13) 0.028(2) Uani d . 1 1
C C6 0.3027(18) 0.8360(4) 0.9045(12) 0.0259(19) Uani d . 1 1
C C10 1.1340(18) 0.9760(5) 0.6424(13) 0.029(2) Uani d . 1 1
H H10 1.2433 1.0064 0.6771 0.035 Uiso calc R 1 1
F F4 0.513(2) 0.7067(4) 0.4021(12) 0.082(3) Uani d . 1 1
C C14 1.3304(18) 0.9801(5) 0.3616(13) 0.030(2) Uani d . 1 1
H H14A 1.4688 1.0007 0.4231 0.036 Uiso calc R 1 1
H H14B 1.4074 0.9491 0.2982 0.036 Uiso calc R 1 1
C C12 0.9794(19) 0.9091(5) 0.4296(13) 0.029(2) Uani d . 1 1
H H12 0.9860 0.8942 0.3220 0.035 Uiso calc R 1 1
C C1 -0.2450(18) 0.7410(4) 1.0257(13) 0.024(2) Uani d . 1 1
H H1 -0.3408 0.7343 1.1189 0.029 Uiso calc R 1 1
C C2 -0.0464(18) 0.7821(5) 1.0379(12) 0.028(2) Uani d . 1 1
H H2 -0.0092 0.8019 1.1375 0.034 Uiso calc R 1 1
C C5 -0.1660(18) 0.7211(4) 0.7520(13) 0.027(2) Uani d . 1 1
H H5 -0.2102 0.7015 0.6531 0.033 Uiso calc R 1 1
C C8 0.7902(16) 0.9097(5) 0.6995(12) 0.0257(19) Uani d . 1 1
F F5 0.5252(13) 0.6171(3) 0.5312(8) 0.0464(17) Uani d . 1 1
F F3 0.5933(16) 0.6246(4) 0.2582(11) 0.085(3) Uani d . 1 1
C C4 0.0398(19) 0.7597(5) 0.7536(13) 0.025(2) Uani d . 1 1
H H4 0.1393 0.7637 0.6609 0.030 Uiso calc R 1 1
F F1 0.228(2) 0.5853(4) 0.3462(10) 0.080(3) Uani d . 1 1

loop_
_atom_site_aniso_label
_atom_site_aniso_U_11
_atom_site_aniso_U_22
_atom_site_aniso_U_33
_atom_site_aniso_U_12
_atom_site_aniso_U_13
_atom_site_aniso_U_23
C17 0.024(5) 0.028(5) 0.021(4) 0.003(4) 0.000(3) -0.009(4)
C16 0.033(5) 0.022(5) 0.024(4) -0.011(4) 0.000(4) -0.001(4)
N4 0.020(3) 0.013(4) 0.032(4) 0.000(3) 0.006(3) 0.000(3)
C15 0.024(5) 0.026(6) 0.025(5) -0.002(4) 0.003(4) 0.007(4)
N5 0.016(3) 0.020(4) 0.028(4) 0.003(3) 0.004(3) -0.002(3)
Ag1 0.0234(3) 0.0255(3) 0.0344(3) -0.0054(4) 0.0058(2) -0.0023(4)
P1 0.0263(9) 0.0325(12) 0.0208(8) -0.0002(15) 0.0053(7) -0.0012(13)
N1 0.022(4) 0.020(4) 0.032(4) 0.004(3) 0.006(3) 0.006(3)
F2 0.056(4) 0.043(4) 0.037(3) 0.005(3) -0.004(3) 0.002(3)
O1 0.023(3) 0.019(3) 0.027(3) -0.004(3) 0.008(2) -0.001(3)
N2 0.030(5) 0.018(4) 0.035(5) -0.003(4) 0.003(3) -0.007(4)
N3 0.022(4) 0.027(5) 0.030(4) 0.006(4) -0.001(3) -0.002(4)
F6 0.080(5) 0.095(8) 0.056(5) 0.036(5) 0.029(4) -0.003(4)
C3 0.016(4) 0.013(4) 0.037(5) 0.001(3) 0.001(3) 0.005(4)
C9 0.025(4) 0.028(5) 0.032(5) -0.007(4) 0.006(4) -0.004(4)
C13 0.032(5) 0.013(4) 0.031(4) -0.006(4) 0.004(4) 0.001(4)
C7 0.023(4) 0.019(5) 0.024(4) -0.002(4) 0.000(3) 0.000(4)
C11 0.020(4) 0.033(6) 0.032(5) 0.005(4) 0.003(4) 0.010(4)
C6 0.024(4) 0.024(5) 0.031(5) 0.006(4) 0.009(4) 0.001(4)
C10 0.029(5) 0.022(5) 0.036(5) -0.006(4) 0.002(4) 0.006(4)
F4 0.119(8) 0.052(5) 0.072(6) -0.038(6) -0.037(6) 0.015(4)
C14 0.020(4) 0.033(5) 0.038(5) 0.008(4) 0.003(4) 0.010(5)
C12 0.028(5) 0.026(5) 0.034(5) 0.002(4) 0.007(4) 0.002(4)
C1 0.019(4) 0.018(5) 0.037(5) -0.009(4) 0.006(4) -0.003(4)
C2 0.033(5) 0.025(5) 0.028(5) 0.008(4) 0.005(4) 0.001(4)
C5 0.027(5) 0.023(5) 0.032(5) -0.008(4) 0.001(4) -0.004(4)
C8 0.013(4) 0.031(5) 0.033(5) 0.001(4) 0.001(3) 0.005(4)
F5 0.050(4) 0.055(4) 0.033(3) 0.000(3) -0.006(3) 0.011(3)
F3 0.074(5) 0.112(9) 0.072(5) 0.053(6) 0.039(4) 0.020(5)
C4 0.016(5) 0.036(6) 0.024(5) -0.006(4) 0.006(4) 0.002(4)
F1 0.127(8) 0.060(5) 0.050(5) -0.048(6) -0.026(5) 0.011(4)

loop_
_atom_type_symbol
_atom_type_description
_atom_type_scat_dispersion_real
_atom_type_scat_dispersion_imag
_atom_type_scat_source
C C 0.0181 0.0091 'International Tables Vol C Tables 4.2.6.8 and 6.1.1.4'
H H 0.0000 0.0000 'International Tables Vol C Tables 4.2.6.8 and 6.1.1.4'
Ag Ag 0.1306 4.2820 'International Tables Vol C Tables 4.2.6.8 and 6.1.1.4'
N N 0.0311 0.0180 'International Tables Vol C Tables 4.2.6.8 and 6.1.1.4'
O O 0.0492 0.0322 'International Tables Vol C Tables 4.2.6.8 and 6.1.1.4'
P P 0.2955 0.4335 'International Tables Vol C Tables 4.2.6.8 and 6.1.1.4'
F F 0.0727 0.0534 'International Tables Vol C Tables 4.2.6.8 and 6.1.1.4'

loop_
_geom_angle_atom_site_label_1
_geom_angle_atom_site_label_2
_geom_angle_atom_site_label_3
_geom_angle_site_symmetry_3
_geom_angle
C16 C17 H17 . 127.5
C16 C17 N5 . 104.9(8)
N5 C17 H17 . 127.5
C17 C16 H16 . 125.2
N4 C16 C17 . 109.5(8)
N4 C16 H16 . 125.2
C16 N4 Ag1 2_556 127.3(7)
C15 N4 C16 . 105.5(8)
C15 N4 Ag1 2_556 127.2(7)
N4 C15 H15 . 124.1
N5 C15 N4 . 111.7(9)
N5 C15 H15 . 124.1
C17 N5 C14 . 124.2(8)
C15 N5 C17 . 108.3(8)
C15 N5 C14 . 127.4(8)
N1 Ag1 N4 2_546 175.3(3)
F2 P1 F4 . 88.6(5)
F2 P1 F5 . 179.6(5)
F6 P1 F2 . 91.0(5)
F6 P1 F4 . 87.2(6)
F6 P1 F5 . 88.7(4)
F5 P1 F4 . 91.7(4)
F3 P1 F2 . 89.4(4)
F3 P1 F6 . 178.5(7)
F3 P1 F4 . 91.4(7)
F3 P1 F5 . 90.9(5)
F3 P1 F1 . 91.8(7)
F1 P1 F2 . 91.4(4)
F1 P1 F6 . 89.7(6)
F1 P1 F4 . 176.8(7)
F1 P1 F5 . 88.3(5)
C1 N1 Ag1 . 121.5(6)
C5 N1 Ag1 . 121.2(7)
C5 N1 C1 . 117.3(8)
C7 O1 C6 . 102.3(7)
C6 N2 N3 . 106.2(8)
C7 N3 N2 . 106.1(9)
C2 C3 C6 . 120.6(9)
C2 C3 C4 . 118.5(9)
C4 C3 C6 . 120.8(8)
C10 C9 H9 . 119.7
C10 C9 C8 . 120.5(10)
C8 C9 H9 . 119.7
C12 C13 H13 . 120.2
C12 C13 C8 . 119.6(9)
C8 C13 H13 . 120.2
O1 C7 C8 . 119.3(8)
N3 C7 O1 . 113.0(8)
N3 C7 C8 . 127.7(9)
C10 C11 C14 . 121.1(10)
C10 C11 C12 . 119.3(9)
C12 C11 C14 . 119.5(10)
O1 C6 C3 . 118.9(8)
N2 C6 O1 . 112.3(9)
N2 C6 C3 . 128.7(9)
C9 C10 C11 . 121.3(10)
C9 C10 H10 . 119.3
C11 C10 H10 . 119.3
N5 C14 C11 . 111.4(7)
N5 C14 H14A . 109.3
N5 C14 H14B . 109.3
C11 C14 H14A . 109.3
C11 C14 H14B . 109.3
H14A C14 H14B . 108.0
C13 C12 C11 . 120.0(9)
C13 C12 H12 . 120.0
C11 C12 H12 . 120.0
N1 C1 H1 . 118.4
N1 C1 C2 . 123.2(9)
C2 C1 H1 . 118.4
C3 C2 C1 . 118.6(9)
C3 C2 H2 . 120.7
C1 C2 H2 . 120.7
N1 C5 H5 . 118.2
N1 C5 C4 . 123.7(9)
C4 C5 H5 . 118.2
C9 C8 C13 . 119.3(9)
C9 C8 C7 . 119.6(9)
C13 C8 C7 . 121.1(9)
C3 C4 H4 . 120.8
C5 C4 C3 . 118.5(9)
C5 C4 H4 . 120.8

loop_
_geom_bond_atom_site_label_1
_geom_bond_atom_site_label_2
_geom_bond_site_symmetry_2
_geom_bond_distance
C17 H17 . 0.9300
C17 C16 . 1.359(14)
C17 N5 . 1.376(12)
C16 H16 . 0.9300
C16 N4 . 1.355(12)
N4 C15 . 1.326(13)
N4 Ag1 2_556 2.144(8)
C15 H15 . 0.9300
C15 N5 . 1.291(13)
N5 C14 . 1.473(12)
Ag1 N4 2_546 2.144(8)
Ag1 N1 . 2.140(8)
P1 F2 . 1.596(7)
P1 F6 . 1.577(8)
P1 F4 . 1.599(10)
P1 F5 . 1.598(7)
P1 F3 . 1.549(8)
P1 F1 . 1.566(10)
N1 C1 . 1.350(13)
N1 C5 . 1.341(13)
O1 C7 . 1.353(11)
O1 C6 . 1.363(11)
N2 N3 . 1.395(13)
N2 C6 . 1.295(13)
N3 C7 . 1.289(13)
C3 C6 . 1.457(13)
C3 C2 . 1.389(13)
C3 C4 . 1.403(14)
C9 H9 . 0.9300
C9 C10 . 1.364(13)
C9 C8 . 1.397(14)
C13 H13 . 0.9300
C13 C12 . 1.400(14)
C13 C8 . 1.400(14)
C7 C8 . 1.456(13)
C11 C10 . 1.381(15)
C11 C14 . 1.512(13)
C11 C12 . 1.400(15)
C10 H10 . 0.9300
C14 H14A . 0.9700
C14 H14B . 0.9700
C12 H12 . 0.9300
C1 H1 . 0.9300
C1 C2 . 1.392(14)
C2 H2 . 0.9300
C5 H5 . 0.9300
C5 C4 . 1.382(14)
C4 H4 . 0.9300

loop_
_geom_hbond_atom_site_label_D
_geom_hbond_atom_site_label_H
_geom_hbond_atom_site_label_A
_geom_hbond_site_symmetry_A
_geom_hbond_distance_DH
_geom_hbond_distance_HA
_geom_hbond_distance_DA
_geom_hbond_angle_DHA
C16 H16 F3 2_755 0.93 2.35 3.089(12) 136.2
C15 H15 F1 2_656 0.93 2.48 3.382(14) 162.6
C1 H1 F4 1_456 0.93 2.51 3.416(15) 164.9
C5 H5 F6 . 0.93 2.51 3.039(12) 116.4
C5 H5 F4 1_455 0.93 2.41 3.205(13) 143.0
C5 H5 F5 1_455 0.93 2.53 3.325(12) 143.3

loop_
_geom_torsion_atom_site_label_1
_geom_torsion_atom_site_label_2
_geom_torsion_atom_site_label_3
_geom_torsion_atom_site_label_4
_geom_torsion_site_symmetry_1
_geom_torsion_site_symmetry_4
_geom_torsion
C17 C16 N4 C15 . . 0.8(11)
C17 C16 N4 Ag1 . 2_556 -178.5(6)
C17 N5 C14 C11 . . -151.6(9)
C16 C17 N5 C15 . . -1.1(10)
C16 C17 N5 C14 . . -178.2(9)
C16 N4 C15 N5 . . -1.6(11)
N4 C15 N5 C17 . . 1.7(12)
N4 C15 N5 C14 . . 178.7(9)
N4 Ag1 N1 C1 2_546 . 106(4)
N4 Ag1 N1 C5 2_546 . -75(4)
C15 N5 C14 C11 . . 31.8(14)
N5 C17 C16 N4 . . 0.2(10)
Ag1 N4 C15 N5 2_556 . 177.7(6)
Ag1 N1 C1 C2 . . 178.2(7)
Ag1 N1 C5 C4 . . -176.1(8)
N1 C1 C2 C3 . . 0.8(15)
N1 C5 C4 C3 . . -4.9(16)
O1 C7 C8 C9 . . -179.3(8)
O1 C7 C8 C13 . . 0.2(14)
N2 N3 C7 O1 . . -0.5(10)
N2 N3 C7 C8 . . 178.9(9)
N3 N2 C6 O1 . . -1.7(11)
N3 N2 C6 C3 . . -177.9(9)
N3 C7 C8 C9 . . 1.3(16)
N3 C7 C8 C13 . . -179.2(9)
C7 O1 C6 N2 . . 1.4(10)
C7 O1 C6 C3 . . 178.0(8)
C6 O1 C7 N3 . . -0.5(10)
C6 O1 C7 C8 . . -180.0(9)
C6 N2 N3 C7 . . 1.3(10)
C6 C3 C2 C1 . . 179.2(9)
C6 C3 C4 C5 . . -177.3(9)
C10 C9 C8 C13 . . 1.6(15)
C10 C9 C8 C7 . . -178.9(9)
C10 C11 C14 N5 . . -98.2(11)
C10 C11 C12 C13 . . -0.9(15)
C14 C11 C10 C9 . . 177.0(9)
C14 C11 C12 C13 . . -176.3(9)
C12 C13 C8 C9 . . -0.8(14)
C12 C13 C8 C7 . . 179.7(9)
C12 C11 C10 C9 . . 1.7(16)
C12 C11 C14 N5 . . 77.0(12)
C1 N1 C5 C4 . . 2.6(15)
C2 C3 C6 O1 . . 178.5(8)
C2 C3 C6 N2 . . -5.6(16)
C2 C3 C4 C5 . . 4.9(15)
C5 N1 C1 C2 . . -0.6(15)
C8 C9 C10 C11 . . -2.0(16)
C8 C13 C12 C11 . . 0.5(15)
C4 C3 C6 O1 . . 0.7(13)
C4 C3 C6 N2 . . 176.7(10)
C4 C3 C2 C1 . . -3.0(14)
